data_4342786
loop_
_publ_author_name
'Akhuli, Bidyut'
'Cera, Luca'
'Jana, Barun'
'Saha, Subrata'
'Schalley, Christoph A.'
'Ghosh, Pradyut'

_publ_section_title
;
 Formation and Transmetalation Mechanisms of Homo- and Heterometallic
 (Fe/Zn) Trinuclear Triple-Stranded Side-by-Side Helicates.
;
_journal_issue 9
_journal_name_full 'Inorganic chemistry'
_journal_page_first 4231
_journal_page_last 4242
_journal_paper_doi 10.1021/ic502855g
_journal_volume 54
_journal_year 2015
_chemical_formula_sum 'C112 H100 F18 Fe3 N30 O22 S6'
_chemical_formula_weight 2920.13
_chemical_name_systematic
; 
 ? 
;
_space_group_IT_number 15
_symmetry_cell_setting monoclinic
_symmetry_space_group_name_Hall '-C 2yc'
_symmetry_space_group_name_H-M 'C 1 2/c 1'
_atom_sites_solution_hydrogens geom
_atom_sites_solution_primary direct
_atom_sites_solution_secondary difmap
_audit_creation_method SHELXL-97
_cell_angle_alpha 90.00
_cell_angle_beta 95.0410(10)
_cell_angle_gamma 90.00
_cell_formula_units_Z 4
_cell_length_a 24.6600(9)
_cell_length_b 13.0465(5)
_cell_length_c 38.8737(14)
_cell_measurement_reflns_used 9969
_cell_measurement_temperature 150(2)
_cell_measurement_theta_max 25.85
_cell_measurement_theta_min 2.32
_cell_volume 12458.3(8)
_computing_cell_refinement 'Bruker SAINT'
_computing_data_collection 'Bruker APEX2'
_computing_data_reduction 'Bruker SAINT'
_computing_molecular_graphics 'MERCURY 3.1'
_computing_publication_material 'ORTEP 3v.2'
_computing_structure_refinement 'SHELXL-97 (Sheldrick, 2008)'
_computing_structure_solution 'SHELXS-97 (Sheldrick, 2008)'
_diffrn_ambient_temperature 150(2)
_diffrn_measured_fraction_theta_full 0.998
_diffrn_measured_fraction_theta_max 0.998
_diffrn_measurement_device_type 'Bruker APEX-II CCD'
_diffrn_measurement_method '\f and \w scans'
_diffrn_radiation_monochromator graphite
_diffrn_radiation_source 'fine-focus sealed tube'
_diffrn_radiation_type MoK\a
_diffrn_radiation_wavelength 0.71073
_diffrn_reflns_av_R_equivalents 0.0534
_diffrn_reflns_av_unetI/netI 0.0348
_diffrn_reflns_limit_h_max 29
_diffrn_reflns_limit_h_min -29
_diffrn_reflns_limit_k_max 15
_diffrn_reflns_limit_k_min -15
_diffrn_reflns_limit_l_max 46
_diffrn_reflns_limit_l_min -46
_diffrn_reflns_number 71613
_diffrn_reflns_theta_full 25.00
_diffrn_reflns_theta_max 25.00
_diffrn_reflns_theta_min 1.05
_exptl_absorpt_coefficient_mu 0.554
_exptl_absorpt_correction_T_max 0.9860
_exptl_absorpt_correction_T_min 0.9654
_exptl_absorpt_correction_type multi-scan
_exptl_absorpt_process_details SADABS
_exptl_crystal_colour RED
_exptl_crystal_density_diffrn 1.557
_exptl_crystal_density_method 'not measured'
_exptl_crystal_description BLOCK
_exptl_crystal_F_000 5976
_refine_diff_density_max 2.811
_refine_diff_density_min -1.918
_refine_diff_density_rms 0.170
_refine_ls_extinction_method none
_refine_ls_goodness_of_fit_ref 1.090
_refine_ls_hydrogen_treatment mixed
_refine_ls_matrix_type full
_refine_ls_number_parameters 865
_refine_ls_number_reflns 10972
_refine_ls_number_restraints 0
_refine_ls_restrained_S_all 1.090
_refine_ls_R_factor_all 0.0971
_refine_ls_R_factor_gt 0.0761
_refine_ls_shift/su_max 0.000
_refine_ls_shift/su_mean 0.000
_refine_ls_structure_factor_coef Fsqd
_refine_ls_weighting_details 'calc w=1/[\s^2^(Fo^2^)+(0.1232P)^2^+121.4332P] where P=(Fo^2^+2Fc^2^)/3'
_refine_ls_weighting_scheme calc
_refine_ls_wR_factor_gt 0.2076
_refine_ls_wR_factor_ref 0.2341
_reflns_number_gt 8799
_reflns_number_total 10972
_reflns_threshold_expression >2sigma(I)
_cod_data_source_file ic502855g_si_002.cif
_cod_data_source_block Helicate_Fe3
_cod_depositor_comments
;
The following automatic conversions were performed:

'_symmetry_cell_setting' value 'Monoclinic' changed to 'monoclinic'
according to
/usr/data/users/saulius/crontab/automatic-downloads/rss-feeds/ACS/lib/dictionaries/cif_core.dic
dictionary named 'cif_core.dic' version 2.4.2 from 2011-04-26.

'_exptl_absorpt_correction_type' value 'MULTI-SCAN' changed to
'multi-scan' according to
/usr/data/users/saulius/crontab/automatic-downloads/rss-feeds/ACS/lib/dictionaries/cif_core.dic
dictionary named 'cif_core.dic' version 2.4.2 from 2011-04-26.

Automatic conversion script
Id: cif_fix_values 3271 2015-04-21 07:52:19Z andrius 

 Adding full bibliography for 4342786--4342788.cif.
;
_cod_original_sg_symbol_H-M 'C2/c  '
_cod_database_code 4342786

loop_
_symmetry_equiv_pos_as_xyz
'x, y, z'
'-x, y, -z+1/2'
'x+1/2, y+1/2, z'
'-x+1/2, y+1/2, -z+1/2'
'-x, -y, -z'
'x, -y, z-1/2'
'-x+1/2, -y+1/2, -z'
'x+1/2, -y+1/2, z-1/2'

loop_
_atom_site_label
_atom_site_type_symbol
_atom_site_fract_x
_atom_site_fract_y
_atom_site_fract_z
_atom_site_U_iso_or_equiv
_atom_site_adp_type
_atom_site_occupancy
_atom_site_symmetry_multiplicity
_atom_site_calc_flag
_atom_site_refinement_flags
Fe1 Fe 0.0000 0.56819(7) 0.2500 0.0119(2) Uani 1 2 d S
Fe2 Fe 0.14693(3) 0.59515(5) 0.084271(17) 0.0143(2) Uani 1 1 d .
S3 S 0.35262(6) 0.09919(11) 0.06478(4) 0.0311(4) Uani 1 1 d .
C12 C -0.01305(19) 0.4617(4) 0.18223(12) 0.0151(10) Uani 1 1 d .
H12 H -0.0145 0.5268 0.1724 0.018 Uiso 1 1 calc R
C13 C -0.0035(2) 0.3591(4) 0.23103(12) 0.0164(10) Uani 1 1 d .
C9 C -0.01824(19) 0.3774(4) 0.16040(13) 0.0168(10) Uani 1 1 d .
C6 C 0.0966(2) 0.4017(4) 0.07994(12) 0.0158(10) Uani 1 1 d .
C8 C -0.0279(2) 0.3931(4) 0.12174(13) 0.0180(10) Uani 1 1 d .
H8A H -0.0457 0.3328 0.1114 0.022 Uiso 1 1 calc R
H8B H -0.0522 0.4510 0.1172 0.022 Uiso 1 1 calc R
C7 C 0.0540(2) 0.3448(4) 0.08964(12) 0.0179(10) Uani 1 1 d .
H7 H 0.0479 0.2751 0.0861 0.021 Uiso 1 1 calc R
C10 C -0.0156(2) 0.2802(4) 0.17521(13) 0.0226(11) Uani 1 1 d .
H10 H -0.0188 0.2220 0.1614 0.027 Uiso 1 1 calc R
C5 C 0.1474(2) 0.3849(4) 0.06393(13) 0.0190(11) Uani 1 1 d .
C1 C 0.2263(2) 0.4636(4) 0.05061(13) 0.0216(11) Uani 1 1 d .
H1 H 0.2473 0.5225 0.0494 0.026 Uiso 1 1 calc R
C3 C 0.2154(2) 0.2850(4) 0.04005(14) 0.0250(12) Uani 1 1 d .
H3 H 0.2282 0.2227 0.0324 0.030 Uiso 1 1 calc R
C4 C 0.1646(2) 0.2916(4) 0.05212(14) 0.0235(12) Uani 1 1 d .
H4 H 0.1423 0.2342 0.0523 0.028 Uiso 1 1 calc R
C11 C -0.0082(2) 0.2713(4) 0.21082(14) 0.0234(12) Uani 1 1 d .
H11 H -0.0063 0.2069 0.2211 0.028 Uiso 1 1 calc R
C2 C 0.2472(2) 0.3718(4) 0.03943(14) 0.0249(12) Uani 1 1 d .
H2 H 0.2818 0.3689 0.0317 0.030 Uiso 1 1 calc R
C31 C -0.11324(19) 0.5201(4) 0.26756(12) 0.0149(10) Uani 1 1 d .
H31 H -0.0974 0.4746 0.2839 0.018 Uiso 1 1 calc R
C27 C -0.1045(2) 0.6374(4) 0.22386(13) 0.0198(11) Uani 1 1 d .
C19 C 0.0759(2) 0.7635(4) 0.08074(14) 0.0191(11) Uani 1 1 d .
C30 C -0.16944(19) 0.5297(4) 0.26420(12) 0.0163(10) Uani 1 1 d .
C29 C -0.1932(2) 0.5966(4) 0.23964(14) 0.0233(12) Uani 1 1 d .
H29 H -0.2308 0.6051 0.2371 0.028 Uiso 1 1 calc R
C21 C 0.0579(2) 0.8711(4) 0.16352(15) 0.0251(12) Uani 1 1 d .
H21A H 0.0456 0.9408 0.1589 0.030 Uiso 1 1 calc R
H21B H 0.0890 0.8733 0.1806 0.030 Uiso 1 1 calc R
C26 C 0.0256(2) 0.7342(4) 0.20190(13) 0.0179(10) Uani 1 1 d .
H26 H 0.0620 0.7237 0.2095 0.021 Uiso 1 1 calc R
C20 C 0.0522(2) 0.8368(4) 0.09916(14) 0.0228(11) Uani 1 1 d .
H20 H 0.0269 0.8857 0.0909 0.027 Uiso 1 1 calc R
C28 C -0.1604(2) 0.6504(5) 0.21907(15) 0.0268(12) Uani 1 1 d .
H28 H -0.1756 0.6949 0.2022 0.032 Uiso 1 1 calc R
C25 C -0.0654(2) 0.6940(4) 0.20442(14) 0.0233(12) Uani 1 1 d .
C15 C 0.0813(3) 0.6562(5) -0.01973(15) 0.0330(14) Uani 1 1 d .
H15 H 0.0841 0.6297 -0.0417 0.040 Uiso 1 1 calc R
C18 C 0.0748(2) 0.7307(4) 0.04485(14) 0.0217(11) Uani 1 1 d .
C17 C 0.0442(2) 0.7776(5) 0.01778(16) 0.0312(13) Uani 1 1 d .
H17 H 0.0219 0.8332 0.0216 0.037 Uiso 1 1 calc R
C22 C 0.0126(2) 0.8090(4) 0.17723(15) 0.0242(12) Uani 1 1 d .
C24 C -0.0810(2) 0.7609(5) 0.17777(18) 0.0390(16) Uani 1 1 d .
H24 H -0.1173 0.7666 0.1693 0.047 Uiso 1 1 calc R
C14 C 0.1107(2) 0.6127(4) 0.00839(14) 0.0263(12) Uani 1 1 d .
H14 H 0.1328 0.5565 0.0050 0.032 Uiso 1 1 calc R
C16 C 0.0477(3) 0.7395(5) -0.01526(16) 0.0350(14) Uani 1 1 d .
H16 H 0.0279 0.7693 -0.0341 0.042 Uiso 1 1 calc R
C23 C -0.0416(3) 0.8188(5) 0.16414(19) 0.0417(17) Uani 1 1 d .
H23 H -0.0510 0.8644 0.1462 0.050 Uiso 1 1 calc R
N12 N 0.18278(16) 0.5618(3) 0.12869(10) 0.0145(8) Uani 1 1 d .
N2 N 0.08880(16) 0.4999(3) 0.09066(10) 0.0155(8) Uani 1 1 d .
N14 N 0.20851(16) 0.5184(3) 0.17989(10) 0.0156(8) Uani 1 1 d .
N10 N -0.01233(16) 0.6765(3) 0.21523(10) 0.0160(9) Uani 1 1 d .
N11 N -0.08061(16) 0.5736(3) 0.24835(10) 0.0149(8) Uani 1 1 d .
N13 N 0.16925(16) 0.5038(3) 0.15416(10) 0.0147(8) Uani 1 1 d .
N8 N 0.10855(16) 0.7441(3) 0.13485(11) 0.0176(9) Uani 1 1 d .
N4 N 0.02281(17) 0.4117(3) 0.10551(10) 0.0159(9) Uani 1 1 d .
N15 N 0.21367(17) 0.6812(3) 0.08217(11) 0.0163(9) Uani 1 1 d .
N5 N -0.00610(15) 0.4544(3) 0.21667(10) 0.0137(8) Uani 1 1 d .
N3 N 0.04367(16) 0.5069(3) 0.10634(10) 0.0167(9) Uani 1 1 d .
N7 N 0.11005(16) 0.7082(3) 0.10351(11) 0.0160(9) Uani 1 1 d .
N1 N 0.17756(16) 0.4717(3) 0.06307(10) 0.0169(9) Uani 1 1 d .
N9 N 0.07327(17) 0.8234(3) 0.13173(11) 0.0187(9) Uani 1 1 d .
N6 N 0.10813(17) 0.6497(3) 0.04083(11) 0.0191(9) Uani 1 1 d .
C36 C 0.2477(2) 0.6817(4) 0.11159(13) 0.0187(10) Uani 1 1 d .
C33 C 0.2724(2) 0.8023(4) 0.05795(15) 0.0254(12) Uani 1 1 d .
H33 H 0.2802 0.8426 0.0393 0.031 Uiso 1 1 calc R
C37 C 0.2299(2) 0.6137(4) 0.13809(13) 0.0181(10) Uani 1 1 d .
C38 C 0.2461(2) 0.5860(4) 0.17121(13) 0.0206(11) Uani 1 1 d .
H38 H 0.2766 0.6090 0.1848 0.025 Uiso 1 1 calc R
C32 C 0.2264(2) 0.7416(4) 0.05605(13) 0.0209(11) Uani 1 1 d .
H32 H 0.2033 0.7425 0.0358 0.025 Uiso 1 1 calc R
C34 C 0.3067(2) 0.8023(5) 0.08796(16) 0.0292(13) Uani 1 1 d .
H34 H 0.3378 0.8428 0.0898 0.035 Uiso 1 1 calc R
C35 C 0.2944(2) 0.7416(4) 0.11529(15) 0.0271(12) Uani 1 1 d .
H35 H 0.3169 0.7408 0.1358 0.033 Uiso 1 1 calc R
C39 C 0.2038(2) 0.4677(4) 0.21335(13) 0.0187(10) Uani 1 1 d .
H39A H 0.2398 0.4584 0.2251 0.022 Uiso 1 1 calc R
H39B H 0.1876 0.4005 0.2094 0.022 Uiso 1 1 calc R
C41 C 0.3004(3) 0.8206(5) 0.21156(18) 0.0447(18) Uani 1 1 d .
H41 H 0.3080 0.7700 0.2281 0.054 Uiso 1 1 calc R
C45 C 0.3311(3) 0.9398(6) 0.17086(18) 0.0465(17) Uani 1 1 d .
H45 H 0.3595 0.9693 0.1600 0.056 Uiso 1 1 calc R
C40 C 0.3415(3) 0.8653(6) 0.1959(2) 0.0489(19) Uani 1 1 d .
H40 H 0.3773 0.8455 0.2022 0.059 Uiso 1 1 calc R
C44 C 0.2779(3) 0.9696(6) 0.16225(18) 0.0443(17) Uani 1 1 d .
H44 H 0.2703 1.0197 0.1455 0.053 Uiso 1 1 calc R
C43 C 0.2365(3) 0.9263(6) 0.1781(2) 0.0475(18) Uani 1 1 d .
H43 H 0.2009 0.9477 0.1722 0.057 Uiso 1 1 calc R
C42 C 0.2468(3) 0.8507(6) 0.20279(19) 0.0468(17) Uani 1 1 d .
H42 H 0.2184 0.8206 0.2134 0.056 Uiso 1 1 calc R
C50 C 0.1023(3) 0.0558(5) 0.0794(2) 0.0447(17) Uani 1 1 d .
H50 H 0.0754 0.0702 0.0940 0.054 Uiso 1 1 calc R
C46 C 0.1960(3) 0.0249(5) 0.0710(2) 0.0463(17) Uani 1 1 d .
H46 H 0.2320 0.0179 0.0800 0.056 Uiso 1 1 calc R
C51 C 0.1562(3) 0.0468(5) 0.0929(2) 0.0448(17) Uani 1 1 d .
H51 H 0.1654 0.0553 0.1164 0.054 Uiso 1 1 calc R
C48 C 0.1292(3) 0.0225(5) 0.0226(2) 0.0508(18) Uani 1 1 d .
H48 H 0.1203 0.0146 -0.0010 0.061 Uiso 1 1 calc R
C47 C 0.1830(3) 0.0133(5) 0.0361(2) 0.0503(19) Uani 1 1 d .
H47 H 0.2102 -0.0006 0.0215 0.060 Uiso 1 1 calc R
C49 C 0.0885(3) 0.0436(5) 0.0442(2) 0.0497(19) Uani 1 1 d .
H49 H 0.0524 0.0493 0.0352 0.060 Uiso 1 1 calc R
S1 S 0.44653(6) 0.56955(10) 0.09101(4) 0.0283(3) Uani 1 1 d .
S2 S 0.37397(9) 0.5230(2) 0.24999(5) 0.0643(6) Uani 1 1 d .
O1 O 0.4648(2) 0.5288(4) 0.05939(13) 0.0487(12) Uani 1 1 d .
O4 O 0.3221(2) 0.5647(4) 0.24532(13) 0.0504(13) Uani 1 1 d .
O3 O 0.4753(2) 0.5306(4) 0.12155(13) 0.0506(13) Uani 1 1 d .
O2 O 0.4378(2) 0.6771(3) 0.09112(12) 0.0487(13) Uani 1 1 d .
O8 O 0.3231(2) 0.1827(4) 0.07700(14) 0.0539(14) Uani 1 1 d .
O9 O 0.3749(2) 0.0312(5) 0.09016(18) 0.074(2) Uani 1 1 d .
O6 O 0.3813(3) 0.4189(6) 0.2604(2) 0.096(2) Uani 1 1 d .
O7 O 0.3263(2) 0.0511(5) 0.03448(15) 0.0667(17) Uani 1 1 d .
O5 O 0.4149(3) 0.5959(6) 0.2668(2) 0.102(3) Uani 1 1 d .
C52 C 0.3791(3) 0.5149(6) 0.0900(3) 0.058(2) Uani 1 1 d .
C54 C 0.4125(3) 0.1611(6) 0.0494(2) 0.0509(19) Uani 1 1 d .
C53 C 0.3964(3) 0.5327(6) 0.2060(2) 0.0518(19) Uani 1 1 d .
F8 F 0.44147(17) 0.2090(3) 0.07406(13) 0.0598(12) Uani 1 1 d .
F3 F 0.3563(2) 0.5384(5) 0.11888(18) 0.0895(19) Uani 1 1 d .
F5 F 0.3656(2) 0.4662(4) 0.18543(14) 0.0733(14) Uani 1 1 d .
F1 F 0.3475(2) 0.5526(5) 0.06293(17) 0.096(2) Uani 1 1 d .
F9 F 0.4449(3) 0.0928(5) 0.0371(2) 0.128(3) Uani 1 1 d .
F2 F 0.3808(2) 0.4144(4) 0.0881(2) 0.109(3) Uani 1 1 d .
F4 F 0.3862(3) 0.6250(4) 0.19176(16) 0.0859(17) Uani 1 1 d .
F6 F 0.4466(2) 0.5140(4) 0.20443(15) 0.0769(15) Uani 1 1 d .
F7 F 0.3983(3) 0.2291(6) 0.02564(15) 0.114(3) Uani 1 1 d .
O10 O 0.2925(3) 0.2328(4) 0.14174(13) 0.0614(16) Uani 1 1 d .
H10A H 0.2978 0.2090 0.1228 0.092 Uiso 1 1 calc R
C55 C 0.2623(3) 0.3167(6) 0.13754(19) 0.053(2) Uani 1 1 d .
H55A H 0.2498 0.3364 0.1593 0.080 Uiso 1 1 calc R
H55B H 0.2316 0.3033 0.1213 0.080 Uiso 1 1 calc R
H55C H 0.2837 0.3711 0.1290 0.080 Uiso 1 1 calc R
O11 O 0.3754(3) 0.7687(5) 0.29826(17) 0.0752(19) Uani 1 1 d .
H11A H 0.3755 0.7228 0.2838 0.113 Uiso 1 1 calc R
C56 C 0.3710(4) 0.7255(8) 0.3312(2) 0.078(3) Uani 1 1 d .
H56A H 0.3998 0.6767 0.3362 0.117 Uiso 1 1 calc R
H56B H 0.3365 0.6915 0.3314 0.117 Uiso 1 1 calc R
H56C H 0.3737 0.7787 0.3483 0.117 Uiso 1 1 calc R

loop_
_atom_site_aniso_label
_atom_site_aniso_U_11
_atom_site_aniso_U_22
_atom_site_aniso_U_33
_atom_site_aniso_U_23
_atom_site_aniso_U_13
_atom_site_aniso_U_12
Fe1 0.0125(5) 0.0116(5) 0.0117(5) 0.000 0.0012(4) 0.000
Fe2 0.0158(4) 0.0139(4) 0.0133(4) 0.0009(3) 0.0013(3) -0.0016(3)
S3 0.0251(7) 0.0262(7) 0.0426(9) -0.0015(6) 0.0061(6) 0.0022(6)
C12 0.015(2) 0.014(2) 0.016(3) 0.0018(19) 0.0004(19) -0.0028(18)
C13 0.018(2) 0.019(2) 0.013(3) -0.001(2) 0.0027(19) -0.0028(19)
C9 0.014(2) 0.020(3) 0.017(3) -0.002(2) 0.0016(19) -0.0051(19)
C6 0.021(2) 0.013(2) 0.013(2) -0.0019(19) -0.0010(19) -0.0012(19)
C8 0.014(2) 0.022(3) 0.017(3) -0.001(2) -0.0001(19) -0.006(2)
C7 0.024(3) 0.018(2) 0.012(2) -0.0028(19) -0.001(2) -0.004(2)
C10 0.034(3) 0.017(3) 0.017(3) -0.005(2) 0.001(2) -0.002(2)
C5 0.024(3) 0.019(3) 0.014(2) 0.001(2) -0.003(2) -0.001(2)
C1 0.023(3) 0.024(3) 0.018(3) -0.002(2) 0.005(2) -0.005(2)
C3 0.031(3) 0.021(3) 0.023(3) -0.004(2) 0.004(2) 0.003(2)
C4 0.029(3) 0.016(3) 0.026(3) -0.002(2) 0.000(2) -0.003(2)
C11 0.037(3) 0.012(2) 0.021(3) -0.001(2) 0.000(2) -0.003(2)
C2 0.023(3) 0.029(3) 0.023(3) -0.004(2) 0.007(2) -0.001(2)
C31 0.018(2) 0.017(2) 0.010(2) -0.0006(19) 0.0020(19) -0.0021(19)
C27 0.021(3) 0.021(3) 0.017(3) 0.003(2) 0.006(2) 0.003(2)
C19 0.019(2) 0.012(2) 0.026(3) 0.007(2) 0.002(2) -0.0034(19)
C30 0.016(2) 0.020(2) 0.013(2) -0.0021(19) 0.0033(19) -0.0026(19)
C29 0.012(2) 0.034(3) 0.023(3) 0.004(2) 0.002(2) 0.003(2)
C21 0.033(3) 0.012(2) 0.033(3) 0.005(2) 0.014(2) 0.005(2)
C26 0.020(2) 0.015(2) 0.020(3) -0.003(2) 0.007(2) 0.0022(19)
C20 0.022(3) 0.015(2) 0.031(3) 0.011(2) 0.006(2) -0.001(2)
C28 0.018(3) 0.037(3) 0.025(3) 0.014(2) 0.002(2) 0.006(2)
C25 0.018(3) 0.024(3) 0.028(3) 0.009(2) 0.007(2) 0.005(2)
C15 0.040(3) 0.043(4) 0.015(3) 0.005(3) -0.002(2) -0.010(3)
C18 0.019(3) 0.020(3) 0.026(3) 0.008(2) -0.002(2) -0.009(2)
C17 0.029(3) 0.030(3) 0.032(3) 0.013(3) -0.006(3) -0.003(2)
C22 0.023(3) 0.020(3) 0.032(3) 0.007(2) 0.014(2) 0.005(2)
C24 0.020(3) 0.048(4) 0.050(4) 0.029(3) 0.010(3) 0.010(3)
C14 0.031(3) 0.026(3) 0.021(3) 0.003(2) 0.000(2) -0.009(2)
C16 0.040(3) 0.038(3) 0.025(3) 0.013(3) -0.009(3) -0.008(3)
C23 0.034(3) 0.042(4) 0.052(4) 0.029(3) 0.017(3) 0.015(3)
N12 0.015(2) 0.013(2) 0.015(2) -0.0016(16) 0.0027(16) 0.0009(16)
N2 0.017(2) 0.019(2) 0.010(2) 0.0028(16) -0.0011(16) 0.0024(17)
N14 0.016(2) 0.021(2) 0.010(2) -0.0009(16) 0.0026(16) 0.0018(17)
N10 0.019(2) 0.015(2) 0.015(2) -0.0009(16) 0.0034(17) 0.0007(16)
N11 0.018(2) 0.014(2) 0.013(2) 0.0002(16) 0.0026(16) 0.0009(16)
N13 0.016(2) 0.016(2) 0.012(2) -0.0007(16) 0.0017(16) 0.0002(16)
N8 0.018(2) 0.015(2) 0.020(2) 0.0005(17) 0.0058(17) 0.0017(17)
N4 0.019(2) 0.016(2) 0.012(2) 0.0008(16) -0.0004(16) -0.0047(16)
N15 0.019(2) 0.014(2) 0.016(2) -0.0009(16) 0.0054(17) -0.0008(16)
N5 0.0102(19) 0.013(2) 0.018(2) 0.0033(16) 0.0017(16) -0.0010(15)
N3 0.019(2) 0.017(2) 0.013(2) 0.0020(16) 0.0003(17) -0.0019(17)
N7 0.015(2) 0.015(2) 0.018(2) 0.0030(17) 0.0006(16) -0.0029(16)
N1 0.017(2) 0.021(2) 0.012(2) 0.0000(17) -0.0017(16) -0.0044(17)
N9 0.020(2) 0.011(2) 0.026(2) 0.0031(17) 0.0085(18) 0.0008(16)
N6 0.021(2) 0.021(2) 0.016(2) 0.0041(17) 0.0045(17) -0.0053(18)
C36 0.018(2) 0.017(2) 0.022(3) -0.003(2) 0.004(2) 0.000(2)
C33 0.029(3) 0.021(3) 0.028(3) 0.003(2) 0.011(2) -0.003(2)
C37 0.016(2) 0.020(3) 0.019(3) 0.000(2) 0.003(2) 0.001(2)
C38 0.014(2) 0.028(3) 0.019(3) -0.002(2) 0.001(2) -0.003(2)
C32 0.024(3) 0.021(3) 0.018(3) 0.003(2) 0.003(2) 0.000(2)
C34 0.023(3) 0.030(3) 0.036(3) -0.001(3) 0.006(2) -0.009(2)
C35 0.023(3) 0.035(3) 0.022(3) -0.001(2) -0.002(2) -0.009(2)
C39 0.018(2) 0.024(3) 0.014(2) 0.003(2) 0.0010(19) 0.003(2)
C41 0.069(5) 0.031(3) 0.031(4) -0.009(3) -0.010(3) 0.005(3)
C45 0.051(4) 0.053(4) 0.036(4) -0.013(3) 0.006(3) -0.008(3)
C40 0.041(4) 0.055(5) 0.048(4) -0.025(4) -0.009(3) 0.011(3)
C44 0.050(4) 0.044(4) 0.037(4) 0.000(3) -0.006(3) -0.006(3)
C43 0.040(4) 0.049(4) 0.052(4) 0.000(3) -0.010(3) -0.003(3)
C42 0.052(4) 0.044(4) 0.044(4) -0.006(3) 0.000(3) -0.015(3)
C50 0.048(4) 0.028(3) 0.062(5) 0.007(3) 0.020(4) -0.004(3)
C46 0.041(4) 0.038(4) 0.061(5) 0.012(3) 0.008(3) 0.005(3)
C51 0.051(4) 0.038(4) 0.045(4) 0.008(3) 0.004(3) 0.003(3)
C48 0.065(5) 0.037(4) 0.051(5) -0.004(3) 0.005(4) -0.003(3)
C47 0.061(5) 0.038(4) 0.055(5) 0.007(3) 0.023(4) 0.005(3)
C49 0.042(4) 0.034(4) 0.071(5) 0.009(4) -0.005(4) -0.011(3)
S1 0.0295(7) 0.0162(7) 0.0385(8) 0.0061(6) -0.0010(6) -0.0021(5)
S2 0.0539(12) 0.0942(17) 0.0437(11) 0.0035(11) -0.0019(9) 0.0395(12)
O1 0.046(3) 0.053(3) 0.049(3) -0.012(2) 0.014(2) 0.001(2)
O4 0.040(3) 0.064(3) 0.047(3) -0.004(3) 0.003(2) 0.019(2)
O3 0.045(3) 0.055(3) 0.052(3) 0.030(3) 0.004(2) 0.014(2)
O2 0.091(4) 0.014(2) 0.039(3) 0.0009(18) -0.006(3) 0.000(2)
O8 0.045(3) 0.051(3) 0.066(4) -0.019(3) 0.005(3) 0.014(2)
O9 0.036(3) 0.069(4) 0.116(5) 0.053(4) -0.006(3) -0.004(3)
O6 0.094(5) 0.092(5) 0.095(5) 0.029(4) -0.025(4) 0.016(4)
O7 0.050(3) 0.090(4) 0.063(4) -0.040(3) 0.018(3) -0.032(3)
O5 0.081(5) 0.121(6) 0.099(6) -0.061(5) -0.020(4) -0.024(4)
C52 0.039(4) 0.044(4) 0.093(7) -0.016(4) 0.018(4) 0.001(3)
C54 0.050(4) 0.047(4) 0.057(5) -0.011(4) 0.014(4) -0.023(4)
C53 0.051(5) 0.035(4) 0.070(5) -0.003(4) 0.009(4) 0.007(3)
F8 0.044(2) 0.057(3) 0.077(3) -0.011(2) -0.003(2) -0.022(2)
F3 0.064(3) 0.083(4) 0.131(5) -0.010(4) 0.059(4) 0.000(3)
F5 0.078(3) 0.067(3) 0.073(3) -0.012(3) 0.003(3) 0.008(3)
F1 0.036(3) 0.130(5) 0.116(5) -0.042(4) -0.020(3) 0.006(3)
F9 0.088(4) 0.100(5) 0.213(8) -0.092(5) 0.108(5) -0.054(4)
F2 0.086(4) 0.049(3) 0.200(7) -0.045(4) 0.064(5) -0.042(3)
F4 0.103(4) 0.058(3) 0.101(4) 0.009(3) 0.036(4) -0.005(3)
F6 0.059(3) 0.082(4) 0.091(4) -0.009(3) 0.014(3) -0.010(3)
F7 0.129(5) 0.149(6) 0.059(3) 0.050(4) -0.017(3) -0.077(5)
O10 0.082(4) 0.061(3) 0.041(3) 0.006(3) 0.006(3) 0.038(3)
C55 0.063(5) 0.060(5) 0.037(4) -0.005(3) 0.001(3) 0.028(4)
O11 0.073(4) 0.080(4) 0.075(4) 0.022(4) 0.018(4) 0.029(4)
C56 0.088(7) 0.082(7) 0.064(6) 0.016(5) 0.005(5) 0.011(6)

loop_
_atom_type_symbol
_atom_type_description
_atom_type_scat_dispersion_real
_atom_type_scat_dispersion_imag
_atom_type_scat_source
C C 0.0033 0.0016 'International Tables Vol C Tables 4.2.6.8 and 6.1.1.4'
H H 0.0000 0.0000 'International Tables Vol C Tables 4.2.6.8 and 6.1.1.4'
N N 0.0061 0.0033 'International Tables Vol C Tables 4.2.6.8 and 6.1.1.4'
O O 0.0106 0.0060 'International Tables Vol C Tables 4.2.6.8 and 6.1.1.4'
F F 0.0171 0.0103 'International Tables Vol C Tables 4.2.6.8 and 6.1.1.4'
S S 0.1246 0.1234 'International Tables Vol C Tables 4.2.6.8 and 6.1.1.4'
Fe Fe 0.3463 0.8444 'International Tables Vol C Tables 4.2.6.8 and 6.1.1.4'

loop_
_geom_angle_atom_site_label_1
_geom_angle_atom_site_label_2
_geom_angle_atom_site_label_3
_geom_angle
_geom_angle_site_symmetry_1
_geom_angle_site_symmetry_3
N10 Fe1 N10 87.8(2) . 2
N10 Fe1 N5 174.92(16) . 2
N10 Fe1 N5 95.28(16) 2 2
N10 Fe1 N5 95.28(16) . .
N10 Fe1 N5 174.92(17) 2 .
N5 Fe1 N5 82.0(2) 2 .
N10 Fe1 N11 81.82(16) . .
N10 Fe1 N11 95.20(17) 2 .
N5 Fe1 N11 93.83(16) 2 .
N5 Fe1 N11 89.27(16) . .
N10 Fe1 N11 95.20(17) . 2
N10 Fe1 N11 81.81(16) 2 2
N5 Fe1 N11 89.27(16) 2 2
N5 Fe1 N11 93.83(16) . 2
N11 Fe1 N11 175.9(2) . 2
N7 Fe2 N12 91.16(17) . .
N7 Fe2 N2 93.55(17) . .
N12 Fe2 N2 91.55(17) . .
N7 Fe2 N1 174.06(17) . .
N12 Fe2 N1 91.58(16) . .
N2 Fe2 N1 81.11(17) . .
N7 Fe2 N6 81.23(17) . .
N12 Fe2 N6 171.85(17) . .
N2 Fe2 N6 91.83(17) . .
N1 Fe2 N6 96.27(17) . .
N7 Fe2 N15 90.24(16) . .
N12 Fe2 N15 81.28(17) . .
N2 Fe2 N15 171.95(17) . .
N1 Fe2 N15 95.38(16) . .
N6 Fe2 N15 95.76(17) . .
O9 S3 O8 115.6(4) . .
O9 S3 O7 114.9(4) . .
O8 S3 O7 113.7(4) . .
O9 S3 C54 103.4(4) . .
O8 S3 C54 102.9(3) . .
O7 S3 C54 104.1(3) . .
N5 C12 C9 123.5(4) . .
N5 C13 C11 121.5(4) . .
N5 C13 C13 114.1(3) . 2
C11 C13 C13 124.4(3) . 2
C12 C9 C10 118.1(5) . .
C12 C9 C8 119.8(4) . .
C10 C9 C8 122.1(4) . .
C7 C6 N2 107.1(4) . .
C7 C6 C5 138.0(5) . .
N2 C6 C5 114.8(4) . .
N4 C8 C9 112.4(4) . .
N4 C7 C6 105.0(4) . .
C11 C10 C9 119.2(5) . .
N1 C5 C4 122.9(5) . .
N1 C5 C6 112.1(4) . .
C4 C5 C6 124.9(5) . .
N1 C1 C2 123.4(5) . .
C2 C3 C4 119.3(5) . .
C3 C4 C5 118.8(5) . .
C10 C11 C13 119.6(5) . .
C3 C2 C1 118.5(5) . .
N11 C31 C30 123.0(5) . .
N11 C27 C28 122.3(5) . .
N11 C27 C25 113.7(4) . .
C28 C27 C25 123.9(5) . .
C20 C19 N7 107.3(5) . .
C20 C19 C18 137.7(5) . .
N7 C19 C18 115.0(4) . .
C29 C30 C31 118.7(5) . .
C29 C30 C39 120.9(4) . 2
C31 C30 C39 120.4(4) . 2
C28 C29 C30 119.1(5) . .
N9 C21 C22 108.9(4) . .
N10 C26 C22 122.5(5) . .
N9 C20 C19 105.0(5) . .
C29 C28 C27 119.2(5) . .
N10 C25 C24 122.3(5) . .
N10 C25 C27 114.4(4) . .
C24 C25 C27 123.2(5) . .
C14 C15 C16 120.1(6) . .
N6 C18 C17 123.6(5) . .
N6 C18 C19 112.2(4) . .
C17 C18 C19 124.2(5) . .
C18 C17 C16 118.1(6) . .
C26 C22 C23 118.3(5) . .
C26 C22 C21 119.2(5) . .
C23 C22 C21 122.4(5) . .
C23 C24 C25 118.4(6) . .
N6 C14 C15 121.8(6) . .
C15 C16 C17 118.9(5) . .
C24 C23 C22 119.8(6) . .
N13 N12 C37 110.5(4) . .
N13 N12 Fe2 133.0(3) . .
C37 N12 Fe2 116.2(3) . .
N3 N2 C6 110.7(4) . .
N3 N2 Fe2 133.0(3) . .
C6 N2 Fe2 116.0(3) . .
N13 N14 C38 112.0(4) . .
N13 N14 C39 119.1(4) . .
C38 N14 C39 128.8(4) . .
C26 N10 C25 118.2(4) . .
C26 N10 Fe1 126.9(3) . .
C25 N10 Fe1 114.9(3) . .
C31 N11 C27 117.7(4) . .
C31 N11 Fe1 127.7(3) . .
C27 N11 Fe1 114.6(3) . .
N12 N13 N14 105.4(4) . .
N7 N8 N9 105.1(4) . .
N3 N4 C7 112.1(4) . .
N3 N4 C8 118.8(4) . .
C7 N4 C8 129.1(4) . .
C32 N15 C36 117.8(4) . .
C32 N15 Fe2 127.4(4) . .
C36 N15 Fe2 114.7(3) . .
C12 N5 C13 118.2(4) . .
C12 N5 Fe1 126.9(3) . .
C13 N5 Fe1 114.9(3) . .
N2 N3 N4 105.2(4) . .
N8 N7 C19 110.3(4) . .
N8 N7 Fe2 133.7(3) . .
C19 N7 Fe2 116.0(3) . .
C1 N1 C5 117.0(4) . .
C1 N1 Fe2 126.9(3) . .
C5 N1 Fe2 115.9(3) . .
C20 N9 N8 112.3(4) . .
C20 N9 C21 129.5(4) . .
N8 N9 C21 117.6(4) . .
C18 N6 C14 117.5(5) . .
C18 N6 Fe2 115.5(3) . .
C14 N6 Fe2 127.0(4) . .
N15 C36 C35 122.3(5) . .
N15 C36 C37 113.0(4) . .
C35 C36 C37 124.6(5) . .
C34 C33 C32 119.0(5) . .
C38 C37 N12 107.1(4) . .
C38 C37 C36 138.4(5) . .
N12 C37 C36 114.5(4) . .
N14 C38 C37 105.0(4) . .
N15 C32 C33 122.8(5) . .
C33 C34 C35 119.4(5) . .
C34 C35 C36 118.7(5) . .
N14 C39 C30 111.3(4) . 2
C40 C41 C42 120.0(7) . .
C44 C45 C40 118.7(7) . .
C41 C40 C45 121.1(7) . .
C43 C44 C45 120.6(7) . .
C44 C43 C42 120.6(7) . .
C43 C42 C41 118.9(7) . .
C49 C50 C51 120.4(7) . .
C47 C46 C51 120.9(7) . .
C46 C51 C50 119.4(7) . .
C47 C48 C49 120.5(8) . .
C46 C47 C48 119.6(7) . .
C50 C49 C48 119.2(7) . .
O2 S1 O3 114.5(3) . .
O2 S1 O1 115.1(3) . .
O3 S1 O1 114.1(3) . .
O2 S1 C52 104.5(4) . .
O3 S1 C52 105.5(4) . .
O1 S1 C52 101.0(3) . .
O4 S2 O6 120.2(5) . .
O4 S2 O5 112.8(4) . .
O6 S2 O5 114.7(5) . .
O4 S2 C53 101.5(3) . .
O6 S2 C53 106.8(4) . .
O5 S2 C53 96.7(4) . .
F2 C52 F3 107.1(8) . .
F2 C52 F1 109.9(8) . .
F3 C52 F1 108.4(7) . .
F2 C52 S1 111.2(5) . .
F3 C52 S1 110.2(6) . .
F1 C52 S1 110.0(6) . .
F8 C54 F7 106.9(6) . .
F8 C54 F9 106.3(7) . .
F7 C54 F9 109.8(8) . .
F8 C54 S3 112.1(5) . .
F7 C54 S3 111.0(6) . .
F9 C54 S3 110.7(5) . .
F6 C53 F4 107.6(7) . .
F6 C53 F5 110.2(6) . .
F4 C53 F5 104.8(7) . .
F6 C53 S2 113.8(6) . .
F4 C53 S2 112.5(5) . .
F5 C53 S2 107.6(5) . .

loop_
_geom_bond_atom_site_label_1
_geom_bond_atom_site_label_2
_geom_bond_distance
_geom_bond_site_symmetry_2
Fe1 N10 1.961(4) .
Fe1 N10 1.961(4) 2
Fe1 N5 1.968(4) 2
Fe1 N5 1.968(4) .
Fe1 N11 1.985(4) .
Fe1 N11 1.985(4) 2
Fe2 N7 1.919(4) .
Fe2 N12 1.919(4) .
Fe2 N2 1.929(4) .
Fe2 N1 1.988(4) .
Fe2 N6 1.997(4) .
Fe2 N15 2.000(4) .
S3 O9 1.402(6) .
S3 O8 1.415(5) .
S3 O7 1.438(5) .
S3 C54 1.829(7) .
C12 N5 1.338(6) .
C12 C9 1.389(7) .
C13 N5 1.361(6) .
C13 C11 1.388(7) .
C13 C13 1.470(10) 2
C9 C10 1.391(7) .
C9 C8 1.515(7) .
C6 C7 1.366(7) .
C6 N2 1.366(6) .
C6 C5 1.463(7) .
C8 N4 1.470(6) .
C7 N4 1.348(7) .
C10 C11 1.385(8) .
C5 N1 1.357(7) .
C5 C4 1.381(7) .
C1 N1 1.339(7) .
C1 C2 1.389(8) .
C3 C2 1.377(8) .
C3 C4 1.380(8) .
C31 N11 1.341(6) .
C31 C30 1.386(7) .
C27 N11 1.359(7) .
C27 C28 1.384(7) .
C27 C25 1.475(7) .
C19 C20 1.357(8) .
C19 N7 1.372(6) .
C19 C18 1.457(8) .
C30 C29 1.385(7) .
C30 C39 1.504(7) 2
C29 C28 1.379(8) .
C21 N9 1.464(7) .
C21 C22 1.514(7) .
C26 N10 1.339(6) .
C26 C22 1.385(7) .
C20 N9 1.337(7) .
C25 N10 1.358(7) .
C25 C24 1.383(8) .
C15 C14 1.379(8) .
C15 C16 1.387(9) .
C18 N6 1.357(7) .
C18 C17 1.383(8) .
C17 C16 1.387(9) .
C22 C23 1.393(9) .
C24 C23 1.373(9) .
C14 N6 1.357(7) .
N12 N13 1.313(6) .
N12 C37 1.366(6) .
N2 N3 1.318(6) .
N14 N13 1.343(6) .
N14 C38 1.344(7) .
N14 C39 1.473(6) .
N8 N7 1.309(6) .
N8 N9 1.350(6) .
N4 N3 1.343(6) .
N15 C32 1.344(7) .
N15 C36 1.358(7) .
C36 C35 1.389(7) .
C36 C37 1.456(7) .
C33 C34 1.379(8) .
C33 C32 1.380(8) .
C37 C38 1.363(7) .
C34 C35 1.380(8) .
C39 C30 1.504(7) 2
C41 C40 1.359(11) .
C41 C42 1.391(10) .
C45 C44 1.382(10) .
C45 C40 1.384(11) .
C44 C43 1.361(10) .
C43 C42 1.385(11) .
C50 C49 1.388(11) .
C50 C51 1.390(10) .
C46 C47 1.375(11) .
C46 C51 1.385(10) .
C48 C47 1.388(11) .
C48 C49 1.392(11) .
S1 O2 1.420(4) .
S1 O3 1.422(5) .
S1 O1 1.447(5) .
S1 C52 1.806(8) .
S2 O4 1.387(5) .
S2 O6 1.424(8) .
S2 O5 1.496(7) .
S2 C53 1.848(9) .
C52 F2 1.314(9) .
C52 F3 1.334(10) .
C52 F1 1.347(11) .
C54 F8 1.304(8) .
C54 F7 1.305(10) .
C54 F9 1.315(10) .
C53 F6 1.268(9) .
C53 F4 1.339(9) .
C53 F5 1.363(9) .
O10 C55 1.326(8) .
O11 C56 1.411(11) .
